data_9015618
loop_
_publ_author_name
'Ito, T.'
'West, J.'

_publ_section_title
;
 The Structure of Hemimorphite (H2 Zn2 Si O5)
 _cod_database_code 1011257
;
_journal_name_full 'Zeitschrift fur Kristallographie'
_journal_page_first 1
_journal_page_last 8
_journal_volume 83
_journal_year 1932
_chemical_formula_sum 'O5 Si Zn2'
_chemical_name_mineral Hemimorphite
_space_group_IT_number 44
_symmetry_space_group_name_Hall 'I 2 -2'
_symmetry_space_group_name_H-M 'I m m 2'
_cell_angle_alpha 90
_cell_angle_beta 90
_cell_angle_gamma 90
_cell_length_a 8.38
_cell_length_b 10.7
_cell_length_c 5.11
_cell_formula_units_Z 8
_cell_volume 458.193
_database_code_amcsd 0018118
_exptl_crystal_density_diffrn 3.463
_cod_duplicate_entry 1011257
_cod_original_formula_sum 'Si Zn2 O5'
_cod_database_code 9015618

loop_
_space_group_symop_operation_xyz
x,y,z
1/2+x,1/2+y,1/2+z
x,-y,z
1/2+x,1/2-y,1/2+z
-x,y,z
1/2-x,1/2+y,1/2+z
-x,-y,z
1/2-x,1/2-y,1/2+z

loop_
_atom_site_label
_atom_site_fract_x
_atom_site_fract_y
_atom_site_fract_z
Si1 0.00000 0.16000 0.00000
Zn1 0.30000 0.34200 0.01000
O1 0.00000 0.00000 0.00000
O2 0.16100 0.18700 0.85000
O3 0.00000 0.18700 0.30500
O4 0.25000 0.50000 0.85000
O5 0.00000 0.50000 0.35000

loop_
_cod_related_entry_id
_cod_related_entry_database
_cod_related_entry_code
1 AMCSD 0018118
